data_2207930
loop_
_publ_author_name
'Tian, Dong-Kui'
'Li, Song-Lin'
'Hou, Jian-Feng'

_publ_section_title
;<i>catena</i>-Poly[[[diaquacalcium(II)]bis[\m-2-(pyridinium-1-yl)butanedioato-\k<i>O</i>^1^:<i>O</i>^4^]]
 2.5-hydrate]
;
_journal_coeditor_code WW6432
_journal_issue 1
_journal_name_full 'Acta Crystallographica Section E'
_journal_page_first m130
_journal_page_last m132
_journal_paper_doi 10.1107/S160053680504122X
_journal_volume 62
_journal_year 2006
_chemical_formula_iupac '[Ca (C9 H8 N O4)2 (H2 O)2], 2.5H2 O'
_chemical_formula_moiety 'C18 H20 Ca N2 O10, 2.5H2 O'
_chemical_formula_sum 'C18 H25 Ca N2 O12.5'
_chemical_formula_weight 509.48
_chemical_name_systematic
;
catena-Poly[[[diaquacalcium(II)]bis[\m-2-(pyridinium-1-yl)butanedioato-
\kO^1^:O^4^]] 2.5-hydrate]
;
_space_group_IT_number 15
_symmetry_cell_setting monoclinic
_symmetry_space_group_name_Hall '-C 2yc'
_symmetry_space_group_name_H-M 'C 1 2/c 1'
_atom_sites_solution_hydrogens difmap
_atom_sites_solution_primary direct
_atom_sites_solution_secondary difmap
_cell_angle_alpha 90.00
_cell_angle_beta 103.018(16)
_cell_angle_gamma 90.00
_cell_formula_units_Z 8
_cell_length_a 31.766(14)
_cell_length_b 9.8281(13)
_cell_length_c 14.2746(16)
_cell_measurement_reflns_used 40
_cell_measurement_temperature 294(2)
_cell_measurement_theta_max 25.758
_cell_measurement_theta_min 9.337
_cell_volume 4342(2)
_computing_cell_refinement XSCANS
_computing_data_collection 'XSCANS (Siemens, 1994)'
_computing_data_reduction XSCANS
_computing_molecular_graphics 'SHELXTL (Bruker, 1997)'
_computing_publication_material SHELXTL
_computing_structure_refinement 'SHELXL97 (Sheldrick, 1997)'
_computing_structure_solution 'SHELXS97 (Sheldrick, 1997)'
_diffrn_ambient_temperature 294(2)
_diffrn_measured_fraction_theta_full 0.993
_diffrn_measured_fraction_theta_max 0.993
_diffrn_measurement_device_type 'Siemens P4'
_diffrn_measurement_method \w
_diffrn_radiation_monochromator graphite
_diffrn_radiation_source 'fine-focus sealed tube'
_diffrn_radiation_type MoK\a
_diffrn_radiation_wavelength 0.71073
_diffrn_reflns_av_R_equivalents 0.0364
_diffrn_reflns_av_sigmaI/netI 0.0415
_diffrn_reflns_limit_h_max 40
_diffrn_reflns_limit_h_min -1
_diffrn_reflns_limit_k_max 12
_diffrn_reflns_limit_k_min -1
_diffrn_reflns_limit_l_max 17
_diffrn_reflns_limit_l_min -18
_diffrn_reflns_number 5549
_diffrn_reflns_theta_full 27.00
_diffrn_reflns_theta_max 27.00
_diffrn_reflns_theta_min 2.17
_diffrn_standards_decay_% 8
_diffrn_standards_interval_count 120
_diffrn_standards_interval_time 0
_diffrn_standards_number 3
_exptl_absorpt_coefficient_mu 0.361
_exptl_absorpt_correction_T_max 0.930
_exptl_absorpt_correction_T_min 0.909
_exptl_absorpt_correction_type psi-scan
_exptl_absorpt_process_details '(North et al., 1968)'
_exptl_crystal_colour Colorless
_exptl_crystal_density_diffrn 1.559
_exptl_crystal_density_method 'not measured'
_exptl_crystal_description Block
_exptl_crystal_F_000 2136
_exptl_crystal_size_max 0.28
_exptl_crystal_size_mid 0.22
_exptl_crystal_size_min 0.20
_refine_diff_density_max 0.442
_refine_diff_density_min -0.315
_refine_ls_extinction_method none
_refine_ls_goodness_of_fit_ref 1.129
_refine_ls_hydrogen_treatment constr
_refine_ls_matrix_type full
_refine_ls_number_parameters 303
_refine_ls_number_reflns 4744
_refine_ls_number_restraints 0
_refine_ls_restrained_S_all 1.129
_refine_ls_R_factor_all 0.0800
_refine_ls_R_factor_gt 0.0561
_refine_ls_shift/su_max 0.000
_refine_ls_shift/su_mean 0.000
_refine_ls_structure_factor_coef Fsqd
_refine_ls_weighting_details 'calc w=1/[\s^2^(Fo^2^)+(0.0429P)^2^+15.5672P] where P=(Fo^2^+2Fc^2^)/3'
_refine_ls_weighting_scheme calc
_refine_ls_wR_factor_gt 0.1330
_refine_ls_wR_factor_ref 0.1444
_reflns_number_gt 3569
_reflns_number_total 4744
_reflns_threshold_expression I>2\s(I)
_cod_data_source_file ww6432.cif
_cod_data_source_block I
_cod_depositor_comments
;
 Removing the "\" symbol from the _chemical_name_systematic
 data item value.

 Antanas Vaitkus,
 2017-03-29
;
_cod_original_sg_symbol_H-M 'C 2/c'
_cod_original_formula_sum 'C18 H25 Ca1 N2 O12.5'
_cod_database_code 2207930
_cod_database_fobs_code 2207930

loop_
_symmetry_equiv_pos_as_xyz
'x, y, z'
'-x, y, -z+1/2'
'x+1/2, y+1/2, z'
'-x+1/2, y+1/2, -z+1/2'
'-x, -y, -z'
'x, -y, z-1/2'
'-x+1/2, -y+1/2, -z'
'x+1/2, -y+1/2, z-1/2'

loop_
_atom_site_label
_atom_site_fract_x
_atom_site_fract_y
_atom_site_fract_z
_atom_site_U_iso_or_equiv
_atom_site_adp_type
_atom_site_calc_flag
_atom_site_refinement_flags
_atom_site_occupancy
_atom_site_type_symbol
Ca1 0.10310(2) 0.85722(6) 0.11548(4) 0.02100(16) Uani d . 1 Ca
O1W 0.17903(8) 0.8520(3) 0.1582(2) 0.0578(9) Uani d . 1 O
H10A 0.2008 0.8030 0.1465 0.087 Uiso d . 1 H
H10B 0.1886 0.9348 0.1953 0.087 Uiso d . 1 H
O2W 0.03000(8) 0.8373(3) 0.13758(18) 0.0407(6) Uani d . 1 O
H20A 0.0225 0.7773 0.1688 0.061 Uiso d . 1 H
H20B 0.0040 0.8684 0.1147 0.061 Uiso d . 1 H
O3W 0.0000 0.6206(4) 0.2500 0.0400(8) Uani d S 1 O
H30A -0.0191 0.5599 0.2179 0.060 Uiso d . 1 H
O4W 0.25432(8) 0.8002(3) -0.1230(2) 0.0455(7) Uani d . 1 O
H40A 0.2298 0.8366 -0.1524 0.068 Uiso d . 1 H
H40B 0.2626 0.8451 -0.0733 0.068 Uiso d . 1 H
O5W 0.23427(9) 0.4527(3) 0.4536(2) 0.0528(7) Uani d . 1 O
H50A 0.2112 0.4896 0.4096 0.079 Uiso d . 1 H
H50B 0.2343 0.3685 0.4259 0.079 Uiso d . 1 H
O1 0.09401(8) 0.6924(2) -0.00371(15) 0.0308(5) Uani d . 1 O
O2 0.06406(8) 0.5464(2) -0.11898(15) 0.0298(5) Uani d . 1 O
C1 0.08151(10) 0.6563(3) -0.0905(2) 0.0212(6) Uani d . 1 C
C2 0.08985(10) 0.7640(3) -0.16370(19) 0.0207(6) Uani d . 1 C
H2A 0.0771 0.8497 -0.1486 0.031 Uiso calc R 1 H
O3 0.18469(8) 0.9338(3) -0.2195(2) 0.0496(8) Uani d . 1 O
O4 0.11479(7) 0.9771(2) -0.26199(16) 0.0306(5) Uani d . 1 O
C3 0.14634(10) 0.9096(3) -0.2186(2) 0.0256(7) Uani d . 1 C
C4 0.13776(10) 0.7901(3) -0.1560(2) 0.0244(6) Uani d . 1 C
H4A 0.1508 0.7085 -0.1751 0.029 Uiso calc R 1 H
H4B 0.1515 0.8087 -0.0894 0.029 Uiso calc R 1 H
N1 0.06770(8) 0.7259(2) -0.26315(16) 0.0198(5) Uani d . 1 N
C5 0.03723(10) 0.8091(3) -0.3143(2) 0.0243(6) Uani d . 1 C
H5A 0.0311 0.8909 -0.2875 0.029 Uiso calc R 1 H
C6 0.01534(10) 0.7751(3) -0.4043(2) 0.0285(7) Uani d . 1 C
H6A -0.0060 0.8322 -0.4385 0.034 Uiso calc R 1 H
C7 0.02524(11) 0.6544(4) -0.4447(2) 0.0302(7) Uani d . 1 C
H7A 0.0105 0.6295 -0.5062 0.036 Uiso calc R 1 H
C8 0.05714(11) 0.5715(3) -0.3930(2) 0.0282(7) Uani d . 1 C
H8A 0.0644 0.4909 -0.4197 0.034 Uiso calc R 1 H
C9 0.07825(10) 0.6093(3) -0.3013(2) 0.0233(6) Uani d . 1 C
H9A 0.0998 0.5539 -0.2658 0.028 Uiso calc R 1 H
O5 0.11345(8) 0.6873(2) 0.23276(15) 0.0336(6) Uani d . 1 O
O6 0.16197(9) 0.5620(3) 0.33267(17) 0.0400(6) Uani d . 1 O
C10 0.13792(10) 0.6617(3) 0.3132(2) 0.0250(6) Uani d . 1 C
C11 0.13551(10) 0.7675(3) 0.3923(2) 0.0232(6) Uani d . 1 C
H11A 0.1486 0.8518 0.3757 0.035 Uiso calc R 1 H
O7 0.11610(10) 0.9750(3) 0.5084(2) 0.0539(8) Uani d . 1 O
O8 0.04608(10) 0.9668(3) 0.4507(3) 0.0590(9) Uani d . 1 O
C12 0.08327(12) 0.9224(3) 0.4563(3) 0.0343(8) Uani d . 1 C
C13 0.08896(10) 0.8001(3) 0.3955(2) 0.0272(7) Uani d . 1 C
H13A 0.0726 0.8157 0.3303 0.033 Uiso calc R 1 H
H13B 0.0766 0.7212 0.4200 0.033 Uiso calc R 1 H
C14 0.19645(11) 0.7932(4) 0.5320(3) 0.0344(8) Uani d . 1 C
H14A 0.2041 0.8726 0.5045 0.041 Uiso calc R 1 H
N2 0.16145(8) 0.7216(3) 0.48709(17) 0.0233(5) Uani d . 1 N
C15 0.22087(13) 0.7485(5) 0.6188(3) 0.0461(10) Uani d . 1 C
H15A 0.2454 0.7965 0.6491 0.055 Uiso calc R 1 H
C16 0.20904(13) 0.6328(5) 0.6606(3) 0.0471(10) Uani d . 1 C
H16A 0.2252 0.6029 0.7197 0.056 Uiso calc R 1 H
C17 0.17325(12) 0.5619(4) 0.6147(2) 0.0380(8) Uani d . 1 C
H17A 0.1648 0.4837 0.6423 0.046 Uiso calc R 1 H
C18 0.14988(11) 0.6074(3) 0.5274(2) 0.0274(7) Uani d . 1 C
H18A 0.1257 0.5589 0.4957 0.033 Uiso calc R 1 H

loop_
_atom_site_aniso_label
_atom_site_aniso_U_11
_atom_site_aniso_U_22
_atom_site_aniso_U_33
_atom_site_aniso_U_12
_atom_site_aniso_U_13
_atom_site_aniso_U_23
Ca1 0.0277(3) 0.0192(3) 0.0160(3) -0.0017(3) 0.0049(2) -0.0004(2)
O1W 0.0300(14) 0.0592(19) 0.081(2) 0.0090(13) 0.0056(14) -0.0331(17)
O2W 0.0325(13) 0.0503(16) 0.0402(14) -0.0088(12) 0.0099(11) 0.0073(12)
O3W 0.039(2) 0.037(2) 0.042(2) 0.000 0.0052(16) 0.000
O4W 0.0372(14) 0.0470(16) 0.0498(16) 0.0116(12) 0.0046(12) -0.0078(13)
O5W 0.0536(17) 0.0525(18) 0.0481(17) 0.0084(14) 0.0024(13) -0.0003(14)
O1 0.0523(15) 0.0260(12) 0.0145(10) -0.0044(11) 0.0083(10) -0.0003(9)
O2 0.0427(14) 0.0231(12) 0.0239(11) -0.0063(10) 0.0079(10) -0.0014(9)
C1 0.0291(15) 0.0192(14) 0.0163(13) 0.0024(12) 0.0075(11) 0.0008(11)
C2 0.0311(16) 0.0189(14) 0.0124(13) 0.0010(12) 0.0054(11) -0.0004(11)
O3 0.0305(14) 0.0522(17) 0.0666(19) 0.0013(12) 0.0123(13) 0.0324(15)
O4 0.0289(12) 0.0279(12) 0.0342(13) 0.0022(10) 0.0055(10) 0.0104(10)
C3 0.0309(17) 0.0232(15) 0.0240(15) 0.0009(13) 0.0088(13) 0.0008(13)
C4 0.0285(16) 0.0224(15) 0.0212(14) 0.0000(13) 0.0033(12) 0.0037(12)
N1 0.0273(13) 0.0194(12) 0.0143(11) 0.0014(10) 0.0078(9) 0.0017(10)
C5 0.0237(15) 0.0260(16) 0.0248(15) 0.0038(12) 0.0086(12) 0.0038(12)
C6 0.0247(16) 0.0340(18) 0.0259(16) 0.0003(14) 0.0037(12) 0.0070(14)
C7 0.0348(17) 0.0352(18) 0.0192(14) -0.0095(15) 0.0032(13) -0.0022(14)
C8 0.0399(18) 0.0261(16) 0.0209(15) -0.0011(14) 0.0115(13) -0.0039(13)
C9 0.0314(16) 0.0222(15) 0.0171(14) 0.0027(12) 0.0076(12) 0.0015(12)
O5 0.0560(16) 0.0259(12) 0.0175(11) 0.0011(11) 0.0057(10) 0.0002(9)
O6 0.0531(16) 0.0355(14) 0.0291(13) 0.0188(12) 0.0043(11) -0.0060(11)
C10 0.0343(17) 0.0235(16) 0.0189(14) -0.0009(13) 0.0095(12) -0.0003(12)
C11 0.0299(16) 0.0217(15) 0.0175(14) 0.0012(13) 0.0043(12) 0.0012(12)
O7 0.072(2) 0.0411(16) 0.0444(16) 0.0118(15) 0.0042(14) -0.0240(13)
O8 0.0531(18) 0.0331(15) 0.105(3) 0.0117(13) 0.0482(18) -0.0001(16)
C12 0.050(2) 0.0243(17) 0.0349(19) 0.0073(16) 0.0228(17) 0.0079(15)
C13 0.0308(17) 0.0258(16) 0.0255(15) 0.0035(13) 0.0073(13) -0.0006(13)
C14 0.0351(19) 0.0334(19) 0.0343(18) -0.0072(15) 0.0068(15) -0.0055(15)
N2 0.0281(13) 0.0241(13) 0.0181(12) -0.0004(11) 0.0064(10) -0.0041(10)
C15 0.039(2) 0.060(3) 0.034(2) -0.0030(19) -0.0044(16) -0.0105(19)
C16 0.050(2) 0.061(3) 0.0256(17) 0.012(2) -0.0013(16) -0.0011(19)
C17 0.045(2) 0.044(2) 0.0264(17) 0.0083(17) 0.0102(15) 0.0096(16)
C18 0.0341(17) 0.0260(16) 0.0234(15) -0.0008(13) 0.0094(13) -0.0036(13)

loop_
_atom_type_symbol
_atom_type_description
_atom_type_scat_dispersion_real
_atom_type_scat_dispersion_imag
_atom_type_scat_source
C C 0.0033 0.0016
;International Tables
Vol C Tables 4.2.6.8 and 6.1.1.4
;
H H 0.0000 0.0000
;International Tables
Vol C Tables 4.2.6.8 and 6.1.1.4
;
N N 0.0061 0.0033
;International Tables
Vol C Tables 4.2.6.8 and 6.1.1.4
;
O O 0.0106 0.0060
;International Tables
Vol C Tables 4.2.6.8 and 6.1.1.4
;
Ca Ca 0.2262 0.3064
;International Tables
Vol C Tables 4.2.6.8 and 6.1.1.4
;

loop_
_geom_angle_atom_site_label_1
_geom_angle_atom_site_label_2
_geom_angle_atom_site_label_3
_geom_angle_site_symmetry_1
_geom_angle_site_symmetry_3
_geom_angle
_geom_angle_publ_flag
O1 Ca1 O5 . . 90.03(8) yes
O1 Ca1 O7 . 6_575 91.38(10) yes
O5 Ca1 O7 . 6_575 162.23(10) yes
O1 Ca1 O1W . . 97.24(10) yes
O5 Ca1 O1W . . 80.08(11) yes
O7 Ca1 O1W 6_575 . 82.14(12) yes
O1 Ca1 O4 . 6_576 178.11(9) yes
O5 Ca1 O4 . 6_576 89.36(8) yes
O7 Ca1 O4 6_575 6_576 88.66(10) yes
O1W Ca1 O4 . 6_576 80.89(9) yes
O1 Ca1 O2W . . 94.27(9) yes
O5 Ca1 O2W . . 80.38(9) yes
O7 Ca1 O2W 6_575 . 117.15(10) yes
O1W Ca1 O2W . . 157.27(11) yes
O4 Ca1 O2W 6_576 . 87.40(9) yes
O1 Ca1 C12 . 6_575 88.80(8) ?
O5 Ca1 C12 . 6_575 176.38(10) ?
O7 Ca1 C12 6_575 6_575 21.29(10) ?
O1W Ca1 C12 . 6_575 103.46(12) ?
O4 Ca1 C12 6_576 6_575 91.91(9) ?
O2W Ca1 C12 . 6_575 96.29(9) ?
Ca1 O1W H10A . . 139.4 ?
Ca1 O1W H10B . . 107.3 ?
H10A O1W H10B . . 113.0 ?
Ca1 O2W H20A . . 122.8 ?
Ca1 O2W H20B . . 141.1 ?
H20A O2W H20B . . 95.2 ?
H40A O4W H40B . . 105.7 ?
H50A O5W H50B . . 97.9 ?
C1 O1 Ca1 . . 151.0(2) yes
O2 C1 O1 . . 125.8(3) yes
O2 C1 C2 . . 120.3(2) ?
O1 C1 C2 . . 113.9(3) ?
N1 C2 C4 . . 111.3(2) ?
N1 C2 C1 . . 110.9(2) ?
C4 C2 C1 . . 112.7(2) ?
N1 C2 H2A . . 107.2 ?
C4 C2 H2A . . 107.2 ?
C1 C2 H2A . . 107.2 ?
C3 O4 Ca1 . 6_575 135.4(2) yes
O3 C3 O4 . . 125.0(3) yes
O3 C3 C4 . . 117.1(3) yes
O4 C3 C4 . . 117.9(3) ?
C2 C4 C3 . . 113.1(2) ?
C2 C4 H4A . . 109.0 ?
C3 C4 H4A . . 109.0 ?
C2 C4 H4B . . 109.0 ?
C3 C4 H4B . . 109.0 ?
H4A C4 H4B . . 107.8 ?
C9 N1 C5 . . 120.8(3) ?
C9 N1 C2 . . 119.7(2) ?
C5 N1 C2 . . 119.5(2) ?
N1 C5 C6 . . 121.0(3) ?
N1 C5 H5A . . 119.5 ?
C6 C5 H5A . . 119.5 ?
C5 C6 C7 . . 119.2(3) ?
C5 C6 H6A . . 120.4 ?
C7 C6 H6A . . 120.4 ?
C8 C7 C6 . . 119.5(3) ?
C8 C7 H7A . . 120.3 ?
C6 C7 H7A . . 120.3 ?
C7 C8 C9 . . 119.3(3) ?
C7 C8 H8A . . 120.3 ?
C9 C8 H8A . . 120.3 ?
N1 C9 C8 . . 120.1(3) ?
N1 C9 H9A . . 119.9 ?
C8 C9 H9A . . 119.9 ?
C10 O5 Ca1 . . 139.1(2) yes
O6 C10 O5 . . 126.0(3) yes
O6 C10 C11 . . 119.9(3) ?
O5 C10 C11 . . 114.1(3) ?
N2 C11 C13 . . 112.3(2) ?
N2 C11 C10 . . 110.5(2) ?
C13 C11 C10 . . 111.7(3) ?
N2 C11 H11A . . 107.3 ?
C13 C11 H11A . . 107.3 ?
C10 C11 H11A . . 107.3 ?
C12 O7 Ca1 . 6_576 115.6(2) ?
O8 C12 O7 . . 123.1(4) yes
O8 C12 C13 . . 118.3(4) ?
O7 C12 C13 . . 118.5(3) ?
O8 C12 Ca1 . 6_576 80.5(2) ?
C13 C12 Ca1 . 6_576 160.4(2) ?
C12 C13 C11 . . 115.2(3) ?
C12 C13 H13A . . 108.5 ?
C11 C13 H13A . . 108.5 ?
C12 C13 H13B . . 108.5 ?
C11 C13 H13B . . 108.5 ?
H13A C13 H13B . . 107.5 ?
N2 C14 C15 . . 119.9(4) ?
N2 C14 H14A . . 120.1 ?
C15 C14 H14A . . 120.1 ?
C14 N2 C18 . . 120.3(3) ?
C14 N2 C11 . . 120.2(3) ?
C18 N2 C11 . . 119.5(3) ?
C16 C15 C14 . . 120.1(4) ?
C16 C15 H15A . . 120.0 ?
C14 C15 H15A . . 120.0 ?
C17 C16 C15 . . 119.4(4) ?
C17 C16 H16A . . 120.3 ?
C15 C16 H16A . . 120.3 ?
C16 C17 C18 . . 119.3(4) ?
C16 C17 H17A . . 120.3 ?
C18 C17 H17A . . 120.3 ?
N2 C18 C17 . . 121.0(3) ?
N2 C18 H18A . . 119.5 ?
C17 C18 H18A . . 119.5 ?

loop_
_geom_bond_atom_site_label_1
_geom_bond_atom_site_label_2
_geom_bond_site_symmetry_2
_geom_bond_distance
_geom_bond_publ_flag
Ca1 O1 . 2.320(2) yes
Ca1 O5 . 2.335(2) yes
Ca1 O7 6_575 2.348(3) yes
Ca1 O1W . 2.352(3) yes
Ca1 O4 6_576 2.357(2) yes
Ca1 O2W . 2.421(3) yes
Ca1 C12 6_575 3.100(4) ?
O1W H10A . 0.8890 ?
O1W H10B . 0.9814 ?
O2W H20A . 0.8066 ?
O2W H20B . 0.8721 ?
O3W H30A . 0.8990 ?
O4W H40A . 0.8738 ?
O4W H40B . 0.8271 ?
O5W H50A . 0.9252 ?
O5W H50B . 0.9178 ?
O1 C1 . 1.263(3) yes
O2 C1 . 1.240(4) yes
C1 C2 . 1.551(4) ?
C2 N1 . 1.483(3) ?
C2 C4 . 1.523(4) ?
C2 H2A . 0.9800 ?
O3 C3 . 1.244(4) yes
O4 C3 . 1.245(4) yes
O4 Ca1 6_575 2.357(2) ?
C3 C4 . 1.536(4) ?
C4 H4A . 0.9700 ?
C4 H4B . 0.9700 ?
N1 C9 . 1.343(4) ?
N1 C5 . 1.349(4) ?
C5 C6 . 1.358(4) ?
C5 H5A . 0.9300 ?
C6 C7 . 1.386(5) ?
C6 H6A . 0.9300 ?
C7 C8 . 1.377(5) ?
C7 H7A . 0.9300 ?
C8 C9 . 1.381(4) ?
C8 H8A . 0.9300 ?
C9 H9A . 0.9300 ?
O5 C10 . 1.259(4) yes
O6 C10 . 1.235(4) yes
C10 C11 . 1.549(4) ?
C11 N2 . 1.487(4) ?
C11 C13 . 1.524(4) ?
C11 H11A . 0.9800 ?
O7 C12 . 1.248(5) yes
O7 Ca1 6_576 2.348(3) ?
O8 C12 . 1.245(4) yes
C12 C13 . 1.517(5) ?
C12 Ca1 6_576 3.100(4) ?
C13 H13A . 0.9700 ?
C13 H13B . 0.9700 ?
C14 N2 . 1.350(4) ?
C14 C15 . 1.377(5) ?
C14 H14A . 0.9300 ?
N2 C18 . 1.350(4) ?
C15 C16 . 1.376(6) ?
C15 H15A . 0.9300 ?
C16 C17 . 1.368(6) ?
C16 H16A . 0.9300 ?
C17 C18 . 1.373(5) ?
C17 H17A . 0.9300 ?
C18 H18A . 0.9300 ?

loop_
_geom_hbond_atom_site_label_D
_geom_hbond_atom_site_label_H
_geom_hbond_atom_site_label_A
_geom_hbond_site_symmetry_A
_geom_hbond_distance_DH
_geom_hbond_distance_HA
_geom_hbond_distance_DA
_geom_hbond_angle_DHA
_geom_hbond_publ_flag
O1W H10A O4W 7_565 0.89 1.84 2.730(4) 179 y
O1W H10B O3 6_576 0.98 1.80 2.715(4) 154 y
O2W H20A O3W . 0.81 2.14 2.951(4) 178 y
O2W H20B O8 2 0.87 1.92 2.771(4) 166 y
O3W H30A O2 5_565 0.90 2.05 2.935(3) 167 y
O4W H40A O3 . 0.87 1.81 2.672(4) 170 y
O4W H40B O5W 4 0.83 1.99 2.798(4) 165 y
O5W H50A O6 . 0.93 1.84 2.761(4) 174 y
O5W H50B O4W 6_566 0.92 1.96 2.845(4) 162 y
